data_2209946
loop_
_publ_author_name
'Ellis, Bobby D.'
'Macdonald, Charles L. B.'

_publ_section_title
;
 Redetermination of an acyclic triphosphenium tetrachloroaluminate salt
 at 173K
;
_journal_coeditor_code LH2136
_journal_issue 8
_journal_name_full 'Acta Crystallographica Section E'
_journal_page_first m1869
_journal_page_last m1870
_journal_paper_doi 10.1107/S160053680602722X
_journal_volume 62
_journal_year 2006
_chemical_formula_iupac '(C36 H30 P3) [Al Cl4], 0.5C H2 Cl2'
_chemical_formula_moiety 'C36 H30 P3 +, Cl4 Al -, 0.5C H2 Cl2'
_chemical_formula_sum 'C73 H62 Al2 Cl10 P6'
_chemical_formula_weight 766.76
_chemical_melting_point 78
_chemical_name_common
;
[(Ph3P)2P +] [AlCl4 -] . 0.5 CH2Cl2
;
_chemical_name_systematic
;
1,1,1,3,3,3-hexaphenyltriphosphenium tetrachloroaluminate dichloromethane
hemisolvate
;
_space_group_IT_number 33
_symmetry_cell_setting orthorhombic
_symmetry_space_group_name_Hall 'P 2c -2n'
_symmetry_space_group_name_H-M 'P n a 21'
_atom_sites_solution_hydrogens geom
_atom_sites_solution_primary direct
_atom_sites_solution_secondary difmap
_cell_angle_alpha 90.00
_cell_angle_beta 90.00
_cell_angle_gamma 90.00
_cell_formula_units_Z 8
_cell_length_a 33.283(5)
_cell_length_b 9.2443(13)
_cell_length_c 23.979(4)
_cell_measurement_reflns_used 7634
_cell_measurement_temperature 173(2)
_cell_measurement_theta_max 27.50
_cell_measurement_theta_min 1.22
_cell_volume 7378(2)
_computing_cell_refinement 'SAINT-Plus (Bruker, 1997)'
_computing_data_collection 'SMART (Bruker, 1997)'
_computing_data_reduction SAINT-Plus
_computing_molecular_graphics 'SHELXTL (Bruker, 1997)'
_computing_publication_material 'SHELXTL, PLATON (Spek, 2003) and WinGX (Farrugia, 1999)'
_computing_structure_refinement 'SHELXL97 (Sheldrick, 1997)'
_computing_structure_solution 'SHELXS97 (Sheldrick, 1997)'
_diffrn_ambient_temperature 173(2)
_diffrn_measured_fraction_theta_full 0.999
_diffrn_measured_fraction_theta_max 0.999
_diffrn_measurement_device_type 'Bruker SMART CCD area-detector'
_diffrn_measurement_method '\f and \w'
_diffrn_radiation_monochromator graphite
_diffrn_radiation_source 'fine-focus sealed tube'
_diffrn_radiation_type MoK\a
_diffrn_radiation_wavelength 0.71073
_diffrn_reflns_av_R_equivalents 0.0428
_diffrn_reflns_av_sigmaI/netI 0.0398
_diffrn_reflns_limit_h_max 43
_diffrn_reflns_limit_h_min -42
_diffrn_reflns_limit_k_max 12
_diffrn_reflns_limit_k_min -11
_diffrn_reflns_limit_l_max 30
_diffrn_reflns_limit_l_min -31
_diffrn_reflns_number 79631
_diffrn_reflns_theta_full 27.50
_diffrn_reflns_theta_max 27.50
_diffrn_reflns_theta_min 1.22
_exptl_absorpt_coefficient_mu 0.573
_exptl_absorpt_correction_T_max 0.795
_exptl_absorpt_correction_T_min 0.652
_exptl_absorpt_correction_type multi-scan
_exptl_absorpt_process_details '(SADABS; Bruker, 2000)'
_exptl_crystal_colour colourless
_exptl_crystal_density_diffrn 1.381
_exptl_crystal_density_method 'not measured'
_exptl_crystal_description prism
_exptl_crystal_F_000 3144
_exptl_crystal_size_max 0.50
_exptl_crystal_size_mid 0.40
_exptl_crystal_size_min 0.40
_refine_diff_density_max 1.563
_refine_diff_density_min -0.615
_refine_ls_abs_structure_details 'Flack (1983), 8081 Friedel pairs'
_refine_ls_abs_structure_Flack -0.01(4)
_refine_ls_extinction_method none
_refine_ls_goodness_of_fit_ref 1.074
_refine_ls_hydrogen_treatment constr
_refine_ls_matrix_type full
_refine_ls_number_parameters 821
_refine_ls_number_reflns 16737
_refine_ls_number_restraints 2
_refine_ls_restrained_S_all 1.085
_refine_ls_R_factor_all 0.0633
_refine_ls_R_factor_gt 0.0492
_refine_ls_shift/su_max 0.001
_refine_ls_shift/su_mean 0.000
_refine_ls_structure_factor_coef Fsqd
_refine_ls_weighting_details 'calc w=1/[\s^2^(Fo^2^)+(0.0795P)^2^+1.5731P] where P=(Fo^2^+2Fc^2^)/3'
_refine_ls_weighting_scheme calc
_refine_ls_wR_factor_gt 0.1176
_refine_ls_wR_factor_ref 0.1310
_reflns_number_gt 14199
_reflns_number_total 16737
_reflns_threshold_expression I>2\s(I)
_cod_data_source_file lh2136.cif
_cod_data_source_block I
_cod_database_code 2209946
_cod_database_fobs_code 2209946

loop_
_symmetry_equiv_pos_as_xyz
'x, y, z'
'-x, -y, z+1/2'
'x+1/2, -y+1/2, z'
'-x+1/2, y+1/2, z+1/2'

loop_
_atom_site_type_symbol
_atom_site_label
_atom_site_fract_x
_atom_site_fract_y
_atom_site_fract_z
_atom_site_U_iso_or_equiv
_atom_site_adp_type
_atom_site_calc_flag
_atom_site_refinement_flags
_atom_site_occupancy
P P1 0.11889(2) 0.16432(9) 0.38841(4) 0.02138(17) Uani d . 1
P P2 0.17365(2) 0.27356(9) 0.36996(4) 0.02369(17) Uani d . 1
P P3 0.18304(2) 0.21808(9) 0.28495(3) 0.02099(17) Uani d . 1
C C11 0.10915(10) 0.2199(4) 0.45975(14) 0.0291(7) Uani d . 1
C C12 0.07287(13) 0.1854(7) 0.48336(19) 0.0646(17) Uani d . 1
H H12 0.0540 0.1295 0.4629 0.078 Uiso calc R 1
C C13 0.06347(15) 0.2312(9) 0.5368(2) 0.079(2) Uani d . 1
H H13 0.0383 0.2060 0.5529 0.095 Uiso calc R 1
C C14 0.08979(14) 0.3111(6) 0.56577(18) 0.0615(15) Uani d . 1
H H14 0.0829 0.3450 0.6019 0.074 Uiso calc R 1
C C15 0.12609(15) 0.3436(7) 0.5438(2) 0.0668(16) Uani d . 1
H H15 0.1450 0.3970 0.5651 0.080 Uiso calc R 1
C C16 0.13567(13) 0.2988(5) 0.49000(18) 0.0497(11) Uani d . 1
H H16 0.1610 0.3237 0.4744 0.060 Uiso calc R 1
C C21 0.07490(10) 0.2191(4) 0.34941(14) 0.0255(7) Uani d . 1
C C22 0.04369(10) 0.1276(4) 0.33589(15) 0.0281(7) Uani d . 1
H H22 0.0452 0.0280 0.3454 0.034 Uiso calc R 1
C C23 0.01015(11) 0.1800(5) 0.30851(16) 0.0350(8) Uani d . 1
H H23 -0.0112 0.1162 0.2993 0.042 Uiso calc R 1
C C24 0.00757(11) 0.3241(5) 0.29444(17) 0.0388(9) Uani d . 1
H H24 -0.0153 0.3596 0.2751 0.047 Uiso calc R 1
C C25 0.03860(12) 0.4172(4) 0.30868(18) 0.0393(9) Uani d . 1
H H25 0.0366 0.5171 0.2998 0.047 Uiso calc R 1
C C26 0.07213(11) 0.3660(4) 0.33551(16) 0.0316(8) Uani d . 1
H H26 0.0935 0.4300 0.3447 0.038 Uiso calc R 1
C C31 0.12372(10) -0.0305(3) 0.38793(16) 0.0268(7) Uani d . 1
C C32 0.14233(11) -0.0946(4) 0.43384(18) 0.0363(9) Uani d . 1
H H32 0.1484 -0.0388 0.4660 0.044 Uiso calc R 1
C C33 0.15184(12) -0.2404(4) 0.4321(2) 0.0466(11) Uani d . 1
H H33 0.1645 -0.2846 0.4633 0.056 Uiso calc R 1
C C34 0.14311(12) -0.3212(4) 0.3859(2) 0.0509(12) Uani d . 1
H H34 0.1500 -0.4210 0.3852 0.061 Uiso calc R 1
C C35 0.12462(12) -0.2604(4) 0.3404(2) 0.0426(11) Uani d . 1
H H35 0.1183 -0.3177 0.3087 0.051 Uiso calc R 1
C C36 0.11504(11) -0.1117(4) 0.34136(17) 0.0312(8) Uani d . 1
H H36 0.1026 -0.0678 0.3100 0.037 Uiso calc R 1
C C41 0.22829(10) 0.3184(3) 0.26770(15) 0.0246(7) Uani d . 1
C C42 0.25175(11) 0.3851(4) 0.30814(16) 0.0309(8) Uani d . 1
H H42 0.2440 0.3814 0.3462 0.037 Uiso calc R 1
C C43 0.28662(11) 0.4573(4) 0.29272(18) 0.0377(9) Uani d . 1
H H43 0.3029 0.5013 0.3205 0.045 Uiso calc R 1
C C44 0.29774(12) 0.4655(5) 0.23778(19) 0.0423(10) Uani d . 1
H H44 0.3214 0.5165 0.2276 0.051 Uiso calc R 1
C C45 0.27468(13) 0.3999(5) 0.19727(18) 0.0460(10) Uani d . 1
H H45 0.2825 0.4050 0.1592 0.055 Uiso calc R 1
C C46 0.23980(12) 0.3257(4) 0.21255(16) 0.0380(9) Uani d . 1
H H46 0.2239 0.2801 0.1847 0.046 Uiso calc R 1
C C51 0.14425(10) 0.2805(4) 0.23838(14) 0.0274(7) Uani d . 1
C C52 0.11341(10) 0.1903(4) 0.22058(15) 0.0320(8) Uani d . 1
H H52 0.1141 0.0898 0.2288 0.038 Uiso calc R 1
C C53 0.08139(11) 0.2489(6) 0.19055(16) 0.0437(11) Uani d . 1
H H53 0.0600 0.1880 0.1789 0.052 Uiso calc R 1
C C54 0.08052(14) 0.3910(6) 0.17785(18) 0.0529(13) Uani d . 1
H H54 0.0587 0.4292 0.1570 0.063 Uiso calc R 1
C C55 0.11121(14) 0.4815(5) 0.19499(18) 0.0489(12) Uani d . 1
H H55 0.1104 0.5814 0.1858 0.059 Uiso calc R 1
C C56 0.14320(12) 0.4271(4) 0.22558(16) 0.0350(8) Uani d . 1
H H56 0.1642 0.4894 0.2377 0.042 Uiso calc R 1
C C61 0.19467(10) 0.0308(3) 0.27021(14) 0.0231(7) Uani d . 1
C C62 0.21264(10) -0.0504(4) 0.31220(16) 0.0283(7) Uani d . 1
H H62 0.2164 -0.0098 0.3482 0.034 Uiso calc R 1
C C63 0.22501(11) -0.1907(4) 0.30128(18) 0.0365(9) Uani d . 1
H H63 0.2375 -0.2459 0.3299 0.044 Uiso calc R 1
C C64 0.21939(13) -0.2499(4) 0.2499(2) 0.0428(10) Uani d . 1
H H64 0.2277 -0.3466 0.2430 0.051 Uiso calc R 1
C C65 0.20173(13) -0.1706(4) 0.20783(17) 0.0383(9) Uani d . 1
H H65 0.1979 -0.2127 0.1721 0.046 Uiso calc R 1
C C66 0.18952(11) -0.0287(4) 0.21771(16) 0.0301(7) Uani d . 1
H H66 0.1778 0.0268 0.1886 0.036 Uiso calc R 1
P P4 0.36908(2) 0.06748(8) 0.36631(4) 0.02066(16) Uani d . 1
P P5 0.42529(3) -0.03321(9) 0.38430(4) 0.02447(18) Uani d . 1
P P6 0.43559(2) 0.03042(9) 0.46852(3) 0.02224(17) Uani d . 1
C C71 0.35748(10) 0.0006(3) 0.29704(14) 0.0250(7) Uani d . 1
C C72 0.32091(11) 0.0407(4) 0.27369(16) 0.0342(8) Uani d . 1
H H72 0.3041 0.1085 0.2922 0.041 Uiso calc R 1
C C73 0.30925(12) -0.0182(5) 0.22370(18) 0.0421(10) Uani d . 1
H H73 0.2844 0.0098 0.2075 0.051 Uiso calc R 1
C C74 0.33322(14) -0.1175(5) 0.19673(17) 0.0449(10) Uani d . 1
H H74 0.3244 -0.1600 0.1628 0.054 Uiso calc R 1
C C75 0.37005(14) -0.1554(5) 0.21885(18) 0.0471(10) Uani d . 1
H H75 0.3869 -0.2219 0.1997 0.056 Uiso calc R 1
C C76 0.38237(12) -0.0961(4) 0.26898(16) 0.0373(9) Uani d . 1
H H76 0.4078 -0.1214 0.2842 0.045 Uiso calc R 1
C C81 0.37166(9) 0.2623(3) 0.36353(16) 0.0250(7) Uani d . 1
C C82 0.36258(11) 0.3483(4) 0.40940(15) 0.0295(7) Uani d . 1
H H82 0.3511 0.3064 0.4419 0.035 Uiso calc R 1
C C83 0.37031(12) 0.4953(4) 0.40746(17) 0.0353(9) Uani d . 1
H H83 0.3637 0.5548 0.4384 0.042 Uiso calc R 1
C C84 0.38754(12) 0.5550(4) 0.3609(2) 0.0396(9) Uani d . 1
H H84 0.3934 0.6555 0.3601 0.048 Uiso calc R 1
C C85 0.39656(11) 0.4698(4) 0.31472(18) 0.0371(9) Uani d . 1
H H85 0.4081 0.5123 0.2824 0.044 Uiso calc R 1
C C86 0.38880(10) 0.3257(4) 0.31616(15) 0.0280(7) Uani d . 1
H H86 0.3951 0.2673 0.2847 0.034 Uiso calc R 1
C C91 0.32601(10) 0.0126(4) 0.40740(14) 0.0235(7) Uani d . 1
C C92 0.32485(11) -0.1302(4) 0.42480(16) 0.0331(8) Uani d . 1
H H92 0.3472 -0.1917 0.4178 0.040 Uiso calc R 1
C C93 0.29169(12) -0.1835(4) 0.45209(18) 0.0415(10) Uani d . 1
H H93 0.2908 -0.2821 0.4633 0.050 Uiso calc R 1
C C94 0.25958(12) -0.0931(5) 0.46319(17) 0.0424(10) Uani d . 1
H H94 0.2368 -0.1297 0.4824 0.051 Uiso calc R 1
C C95 0.26037(11) 0.0499(5) 0.44657(17) 0.0376(9) Uani d . 1
H H95 0.2384 0.1118 0.4550 0.045 Uiso calc R 1
C C96 0.29332(10) 0.1031(4) 0.41746(15) 0.0288(7) Uani d . 1
H H96 0.2936 0.2003 0.4046 0.035 Uiso calc R 1
C C101 0.48169(10) -0.0643(4) 0.48554(15) 0.0283(7) Uani d . 1
C C102 0.50605(11) -0.1210(5) 0.44452(17) 0.0398(9) Uani d . 1
H H102 0.4986 -0.1119 0.4064 0.048 Uiso calc R 1
C C103 0.54140(13) -0.1913(5) 0.4588(2) 0.0523(12) Uani d . 1
H H103 0.5583 -0.2295 0.4305 0.063 Uiso calc R 1
C C104 0.55179(14) -0.2054(6) 0.5135(2) 0.0582(13) Uani d . 1
H H104 0.5760 -0.2538 0.5233 0.070 Uiso calc R 1
C C105 0.52740(15) -0.1499(6) 0.5544(2) 0.0671(16) Uani d . 1
H H105 0.5347 -0.1600 0.5925 0.081 Uiso calc R 1
C C106 0.49298(14) -0.0808(5) 0.54078(18) 0.0489(11) Uani d . 1
H H106 0.4763 -0.0431 0.5695 0.059 Uiso calc R 1
C C111 0.44602(10) 0.2202(3) 0.48190(15) 0.0254(7) Uani d . 1
C C112 0.44415(12) 0.2780(4) 0.53574(16) 0.0356(8) Uani d . 1
H H112 0.4347 0.2205 0.5659 0.043 Uiso calc R 1
C C113 0.45598(13) 0.4183(4) 0.54479(19) 0.0429(10) Uani d . 1
H H113 0.4554 0.4571 0.5815 0.051 Uiso calc R 1
C C114 0.46850(13) 0.5019(4) 0.5016(2) 0.0435(10) Uani d . 1
H H114 0.4759 0.5997 0.5081 0.052 Uiso calc R 1
C C115 0.47060(11) 0.4464(4) 0.44829(18) 0.0364(8) Uani d . 1
H H115 0.4798 0.5053 0.4184 0.044 Uiso calc R 1
C C116 0.45934(10) 0.3042(4) 0.43838(15) 0.0292(7) Uani d . 1
H H116 0.4608 0.2652 0.4018 0.035 Uiso calc R 1
C C121 0.39784(10) -0.0314(4) 0.51676(15) 0.0283(7) Uani d . 1
C C122 0.39658(13) -0.1779(4) 0.52993(17) 0.0403(9) Uani d . 1
H H122 0.4172 -0.2407 0.5171 0.048 Uiso calc R 1
C C123 0.36568(16) -0.2318(6) 0.5615(2) 0.0560(14) Uani d . 1
H H123 0.3653 -0.3313 0.5714 0.067 Uiso calc R 1
C C124 0.33555(15) -0.1427(7) 0.57853(19) 0.0620(15) Uani d . 1
H H124 0.3138 -0.1816 0.5994 0.074 Uiso calc R 1
C C125 0.33593(12) 0.0044(6) 0.56606(18) 0.0495(11) Uani d . 1
H H125 0.3151 0.0660 0.5789 0.059 Uiso calc R 1
C C126 0.36732(11) 0.0591(5) 0.53457(16) 0.0372(9) Uani d . 1
H H126 0.3679 0.1590 0.5252 0.045 Uiso calc R 1
Cl Cl1 0.26207(4) 1.11194(13) 0.08992(5) 0.0552(3) Uani d . 1
Cl Cl2 0.26741(3) 0.73508(12) 0.07842(5) 0.0477(3) Uani d . 1
Cl Cl3 0.25535(4) 0.95393(13) -0.03950(5) 0.0578(3) Uani d . 1
Cl Cl4 0.17718(3) 0.91235(13) 0.05536(6) 0.0534(3) Uani d . 1
Al Al1 0.24093(4) 0.92705(13) 0.04639(5) 0.0363(3) Uani d . 1
Cl Cl5 -0.00950(3) 0.79118(11) 0.30126(4) 0.0442(2) Uani d . 1
Cl Cl6 -0.01484(3) 0.60484(13) 0.17636(5) 0.0522(3) Uani d . 1
Cl Cl7 0.06505(3) 0.83930(12) 0.20048(5) 0.0494(3) Uani d . 1
Cl Cl8 -0.03059(5) 0.97781(15) 0.17917(5) 0.0678(4) Uani d . 1
Al Al2 0.00243(4) 0.80408(12) 0.21404(5) 0.0344(3) Uani d . 1
Cl Cl9 0.39934(8) 0.2046(3) 0.16412(10) 0.1340(10) Uani d D 1
Cl Cl10 0.35829(11) 0.4197(4) 0.09593(14) 0.1843(16) Uani d D 1
C C1 0.3648(2) 0.2413(8) 0.1288(4) 0.107(3) Uani d D 1
H H1A 0.3405 0.2240 0.1516 0.128 Uiso calc R 1
H H1B 0.3643 0.1692 0.0983 0.128 Uiso calc R 1

loop_
_atom_site_aniso_label
_atom_site_aniso_U_11
_atom_site_aniso_U_22
_atom_site_aniso_U_33
_atom_site_aniso_U_12
_atom_site_aniso_U_13
_atom_site_aniso_U_23
P1 0.0231(4) 0.0194(4) 0.0216(4) 0.0017(3) 0.0005(3) -0.0015(3)
P2 0.0255(4) 0.0227(4) 0.0229(4) -0.0008(3) 0.0010(3) -0.0065(3)
P3 0.0221(4) 0.0192(4) 0.0217(4) 0.0013(3) 0.0004(3) -0.0025(3)
C11 0.0282(17) 0.0375(19) 0.0216(17) 0.0094(14) 0.0011(14) -0.0021(15)
C12 0.031(2) 0.131(5) 0.031(2) -0.025(3) 0.0106(18) -0.014(3)
C13 0.036(2) 0.168(7) 0.034(3) -0.008(3) 0.014(2) -0.011(3)
C14 0.049(3) 0.109(4) 0.026(2) 0.021(3) 0.0065(19) -0.019(2)
C15 0.051(3) 0.107(4) 0.042(3) -0.013(3) 0.007(2) -0.032(3)
C16 0.040(2) 0.077(3) 0.032(2) -0.010(2) 0.0081(18) -0.018(2)
C21 0.0251(16) 0.0303(17) 0.0210(16) 0.0059(14) 0.0016(13) -0.0004(13)
C22 0.0272(17) 0.0287(18) 0.0285(18) 0.0027(14) 0.0030(14) -0.0030(14)
C23 0.0278(18) 0.048(2) 0.0292(19) 0.0028(16) -0.0024(15) -0.0024(16)
C24 0.0287(19) 0.055(2) 0.033(2) 0.0131(17) 0.0011(16) 0.0034(18)
C25 0.044(2) 0.036(2) 0.037(2) 0.0171(17) 0.0037(17) 0.0024(17)
C26 0.0295(18) 0.0283(18) 0.037(2) 0.0057(14) 0.0029(15) -0.0021(15)
C31 0.0268(17) 0.0177(15) 0.0358(19) 0.0003(12) 0.0044(15) 0.0008(14)
C32 0.0304(19) 0.0301(19) 0.048(2) -0.0028(15) -0.0099(16) 0.0050(17)
C33 0.036(2) 0.028(2) 0.076(3) 0.0019(16) -0.009(2) 0.017(2)
C34 0.038(2) 0.0171(17) 0.097(4) 0.0032(15) 0.009(2) 0.003(2)
C35 0.039(2) 0.0231(18) 0.066(3) -0.0092(16) 0.012(2) -0.0127(19)
C36 0.0297(18) 0.0244(17) 0.040(2) -0.0024(14) 0.0056(15) -0.0013(15)
C41 0.0243(16) 0.0179(15) 0.0316(18) 0.0006(12) 0.0028(14) -0.0035(13)
C42 0.0309(18) 0.0294(18) 0.0323(19) 0.0018(15) 0.0030(15) 0.0007(15)
C43 0.0297(19) 0.038(2) 0.046(2) -0.0043(16) -0.0034(17) -0.0025(17)
C44 0.031(2) 0.038(2) 0.057(3) -0.0082(17) 0.0123(19) 0.0027(19)
C45 0.043(2) 0.059(3) 0.036(2) -0.012(2) 0.0164(18) -0.007(2)
C46 0.037(2) 0.047(2) 0.030(2) -0.0094(17) 0.0038(16) -0.0097(17)
C51 0.0242(16) 0.0361(19) 0.0218(17) 0.0063(14) 0.0040(13) 0.0011(14)
C52 0.0269(17) 0.045(2) 0.0244(18) 0.0018(15) 0.0004(14) 0.0018(15)
C53 0.0252(18) 0.083(3) 0.023(2) 0.005(2) -0.0022(15) -0.003(2)
C54 0.046(2) 0.083(4) 0.030(2) 0.035(2) 0.0016(19) 0.011(2)
C55 0.060(3) 0.050(3) 0.036(2) 0.028(2) 0.011(2) 0.0110(19)
C56 0.040(2) 0.0328(19) 0.032(2) 0.0119(16) 0.0106(16) 0.0038(15)
C61 0.0270(16) 0.0142(13) 0.0282(17) 0.0022(12) 0.0046(14) -0.0048(12)
C62 0.0296(18) 0.0236(17) 0.0316(18) 0.0045(13) 0.0004(14) -0.0034(14)
C63 0.034(2) 0.0273(18) 0.048(2) 0.0102(15) 0.0016(17) 0.0022(16)
C64 0.041(2) 0.0248(18) 0.062(3) 0.0039(16) 0.005(2) -0.0117(18)
C65 0.048(2) 0.0290(18) 0.038(2) 0.0015(17) 0.0043(18) -0.0115(16)
C66 0.0368(19) 0.0231(16) 0.0304(18) 0.0001(14) -0.0016(15) -0.0045(14)
P4 0.0225(4) 0.0179(4) 0.0215(4) 0.0001(3) -0.0002(3) -0.0014(3)
P5 0.0244(4) 0.0238(4) 0.0252(4) 0.0028(3) -0.0025(3) -0.0058(3)
P6 0.0226(4) 0.0208(4) 0.0234(4) 0.0005(3) -0.0010(3) -0.0021(3)
C71 0.0302(17) 0.0218(16) 0.0230(17) -0.0063(13) 0.0026(13) -0.0008(13)
C72 0.0287(18) 0.040(2) 0.034(2) 0.0010(16) -0.0019(15) -0.0035(16)
C73 0.031(2) 0.062(3) 0.034(2) -0.0042(18) -0.0065(17) 0.0017(19)
C74 0.056(3) 0.052(2) 0.027(2) -0.013(2) -0.0111(18) -0.0066(18)
C75 0.063(3) 0.048(2) 0.030(2) 0.011(2) -0.0015(19) -0.0081(18)
C76 0.043(2) 0.039(2) 0.030(2) 0.0069(17) -0.0050(16) -0.0062(16)
C81 0.0237(15) 0.0201(15) 0.0314(18) -0.0012(12) -0.0002(14) 0.0010(14)
C82 0.0332(18) 0.0273(18) 0.0279(18) 0.0012(15) -0.0023(14) -0.0005(14)
C83 0.043(2) 0.0237(18) 0.039(2) 0.0022(15) -0.0015(17) -0.0083(16)
C84 0.041(2) 0.0187(16) 0.059(3) -0.0050(15) -0.001(2) -0.0001(17)
C85 0.0339(19) 0.034(2) 0.044(2) -0.0029(16) 0.0030(17) 0.0079(17)
C86 0.0265(17) 0.0260(17) 0.0315(19) -0.0011(13) 0.0014(14) 0.0008(14)
C91 0.0239(16) 0.0267(17) 0.0198(16) -0.0037(13) -0.0026(13) -0.0015(13)
C92 0.0325(19) 0.0297(19) 0.037(2) -0.0036(15) -0.0020(15) 0.0010(15)
C93 0.039(2) 0.040(2) 0.045(2) -0.0137(17) -0.0042(18) 0.0110(18)
C94 0.032(2) 0.062(3) 0.034(2) -0.0176(18) 0.0011(17) 0.010(2)
C95 0.0254(18) 0.055(2) 0.032(2) 0.0004(16) -0.0013(15) 0.0003(18)
C96 0.0282(17) 0.0333(19) 0.0250(18) 0.0026(14) -0.0020(14) 0.0016(14)
C101 0.0260(17) 0.0269(17) 0.0319(19) 0.0015(14) -0.0052(14) -0.0040(14)
C102 0.0334(19) 0.054(2) 0.032(2) 0.0101(17) 0.0007(16) 0.0000(18)
C103 0.037(2) 0.072(3) 0.048(3) 0.017(2) 0.0011(19) -0.011(2)
C104 0.041(2) 0.076(3) 0.058(3) 0.027(2) -0.021(2) -0.012(3)
C105 0.061(3) 0.099(4) 0.041(3) 0.036(3) -0.024(2) -0.018(3)
C106 0.049(2) 0.063(3) 0.034(2) 0.020(2) -0.0138(19) -0.015(2)
C111 0.0227(16) 0.0203(15) 0.0331(19) 0.0002(13) 0.0016(13) -0.0059(14)
C112 0.040(2) 0.035(2) 0.032(2) 0.0008(16) -0.0008(16) -0.0030(16)
C113 0.054(2) 0.033(2) 0.042(2) -0.0019(18) -0.001(2) -0.0183(18)
C114 0.044(2) 0.0258(19) 0.060(3) -0.0037(17) -0.006(2) -0.0099(18)
C115 0.0343(19) 0.0290(19) 0.046(2) -0.0031(15) 0.0042(17) 0.0033(17)
C116 0.0253(17) 0.0322(19) 0.0299(19) -0.0024(14) -0.0009(14) -0.0036(15)
C121 0.0288(18) 0.0335(18) 0.0227(17) -0.0013(15) -0.0016(14) 0.0032(14)
C122 0.050(2) 0.039(2) 0.032(2) -0.0104(18) -0.0102(18) 0.0052(16)
C123 0.068(3) 0.059(3) 0.041(3) -0.034(3) -0.019(2) 0.020(2)
C124 0.050(3) 0.105(4) 0.031(2) -0.040(3) 0.001(2) 0.007(3)
C125 0.031(2) 0.089(4) 0.029(2) -0.010(2) 0.0017(17) -0.002(2)
C126 0.0315(19) 0.053(2) 0.0271(19) 0.0008(17) 0.0013(15) 0.0031(17)
Cl1 0.0647(7) 0.0507(6) 0.0503(7) 0.0010(5) -0.0154(5) -0.0207(5)
Cl2 0.0495(6) 0.0487(6) 0.0448(6) 0.0140(5) -0.0121(5) -0.0012(5)
Cl3 0.0875(9) 0.0546(7) 0.0312(5) 0.0297(6) 0.0049(5) -0.0065(5)
Cl4 0.0385(5) 0.0547(6) 0.0670(8) 0.0120(5) -0.0114(5) -0.0155(6)
Al1 0.0393(6) 0.0414(6) 0.0282(6) 0.0115(5) -0.0074(5) -0.0100(5)
Cl5 0.0637(7) 0.0370(5) 0.0319(5) 0.0053(5) 0.0044(5) 0.0020(4)
Cl6 0.0461(6) 0.0523(6) 0.0582(7) 0.0076(5) -0.0175(5) -0.0231(5)
Cl7 0.0438(6) 0.0476(6) 0.0570(7) -0.0003(5) 0.0022(5) -0.0078(5)
Cl8 0.0906(9) 0.0664(8) 0.0466(7) 0.0446(7) -0.0115(6) 0.0065(6)
Al2 0.0386(6) 0.0357(6) 0.0289(6) 0.0097(5) -0.0053(5) -0.0025(5)
Cl9 0.1251(19) 0.195(3) 0.0823(13) -0.0538(18) 0.0411(13) -0.0144(15)
Cl10 0.214(3) 0.185(3) 0.154(3) -0.026(2) 0.126(3) 0.020(2)
C1 0.104(6) 0.074(4) 0.142(8) -0.006(4) 0.046(6) 0.022(5)

loop_
_atom_type_symbol
_atom_type_description
_atom_type_scat_dispersion_real
_atom_type_scat_dispersion_imag
_atom_type_scat_source
C C 0.0033 0.0016 'International Tables Vol C Tables 4.2.6.8 and 6.1.1.4'
H H 0.0000 0.0000 'International Tables Vol C Tables 4.2.6.8 and 6.1.1.4'
Al Al 0.0645 0.0514 'International Tables Vol C Tables 4.2.6.8 and 6.1.1.4'
Cl Cl 0.1484 0.1585 'International Tables Vol C Tables 4.2.6.8 and 6.1.1.4'
P P 0.1023 0.0942 'International Tables Vol C Tables 4.2.6.8 and 6.1.1.4'

loop_
_geom_angle_atom_site_label_1
_geom_angle_atom_site_label_2
_geom_angle_atom_site_label_3
_geom_angle
_geom_angle_publ_flag
C31 P1 C21 110.32(16) ?
C31 P1 C11 107.69(17) ?
C21 P1 C11 105.26(15) ?
C31 P1 P2 113.25(11) ?
C21 P1 P2 116.90(12) ?
C11 P1 P2 102.37(13) ?
P3 P2 P1 102.16(5) y
C51 P3 C61 109.80(16) ?
C51 P3 C41 106.83(16) ?
C61 P3 C41 105.46(15) ?
C51 P3 P2 114.33(11) ?
C61 P3 P2 116.74(12) ?
C41 P3 P2 102.54(12) ?
C16 C11 C12 118.5(4) ?
C16 C11 P1 122.7(3) ?
C12 C11 P1 118.7(3) ?
C11 C12 C13 120.6(5) ?
C11 C12 H12 119.7 ?
C13 C12 H12 119.7 ?
C14 C13 C12 120.0(5) ?
C14 C13 H13 120.0 ?
C12 C13 H13 120.0 ?
C13 C14 C15 120.3(4) ?
C13 C14 H14 119.8 ?
C15 C14 H14 119.8 ?
C14 C15 C16 120.0(5) ?
C14 C15 H15 120.0 ?
C16 C15 H15 120.0 ?
C11 C16 C15 120.4(4) ?
C11 C16 H16 119.8 ?
C15 C16 H16 119.8 ?
C22 C21 C26 119.3(3) ?
C22 C21 P1 124.1(3) ?
C26 C21 P1 116.6(3) ?
C21 C22 C23 120.4(3) ?
C21 C22 H22 119.8 ?
C23 C22 H22 119.8 ?
C24 C23 C22 120.4(4) ?
C24 C23 H23 119.8 ?
C22 C23 H23 119.8 ?
C23 C24 C25 119.6(4) ?
C23 C24 H24 120.2 ?
C25 C24 H24 120.2 ?
C26 C25 C24 120.4(4) ?
C26 C25 H25 119.8 ?
C24 C25 H25 119.8 ?
C25 C26 C21 120.0(4) ?
C25 C26 H26 120.0 ?
C21 C26 H26 120.0 ?
C36 C31 C32 120.1(3) ?
C36 C31 P1 122.0(3) ?
C32 C31 P1 117.2(3) ?
C33 C32 C31 119.5(4) ?
C33 C32 H32 120.3 ?
C31 C32 H32 120.3 ?
C34 C33 C32 120.4(4) ?
C34 C33 H33 119.8 ?
C32 C33 H33 119.8 ?
C33 C34 C35 121.0(4) ?
C33 C34 H34 119.5 ?
C35 C34 H34 119.5 ?
C34 C35 C36 119.2(4) ?
C34 C35 H35 120.4 ?
C36 C35 H35 120.4 ?
C31 C36 C35 119.8(4) ?
C31 C36 H36 120.1 ?
C35 C36 H36 120.1 ?
C46 C41 C42 119.4(3) ?
C46 C41 P3 118.3(3) ?
C42 C41 P3 122.3(3) ?
C43 C42 C41 119.8(4) ?
C43 C42 H42 120.1 ?
C41 C42 H42 120.1 ?
C44 C43 C42 120.5(4) ?
C44 C43 H43 119.7 ?
C42 C43 H43 119.7 ?
C43 C44 C45 120.2(4) ?
C43 C44 H44 119.9 ?
C45 C44 H44 119.9 ?
C44 C45 C46 119.6(4) ?
C44 C45 H45 120.2 ?
C46 C45 H45 120.2 ?
C41 C46 C45 120.4(4) ?
C41 C46 H46 119.8 ?
C45 C46 H46 119.8 ?
C52 C51 C56 119.9(3) ?
C52 C51 P3 121.9(3) ?
C56 C51 P3 117.8(3) ?
C51 C52 C53 119.3(4) ?
C51 C52 H52 120.3 ?
C53 C52 H52 120.3 ?
C54 C53 C52 120.7(4) ?
C54 C53 H53 119.6 ?
C52 C53 H53 119.6 ?
C53 C54 C55 120.4(4) ?
C53 C54 H54 119.8 ?
C55 C54 H54 119.8 ?
C54 C55 C56 120.3(4) ?
C54 C55 H55 119.8 ?
C56 C55 H55 119.8 ?
C55 C56 C51 119.3(4) ?
C55 C56 H56 120.3 ?
C51 C56 H56 120.3 ?
C66 C61 C62 119.8(3) ?
C66 C61 P3 122.1(3) ?
C62 C61 P3 117.8(3) ?
C63 C62 C61 119.7(3) ?
C63 C62 H62 120.1 ?
C61 C62 H62 120.1 ?
C64 C63 C62 120.5(4) ?
C64 C63 H63 119.8 ?
C62 C63 H63 119.8 ?
C63 C64 C65 120.5(3) ?
C63 C64 H64 119.8 ?
C65 C64 H64 119.8 ?
C64 C65 C66 120.0(4) ?
C64 C65 H65 120.0 ?
C66 C65 H65 120.0 ?
C61 C66 C65 119.5(3) ?
C61 C66 H66 120.2 ?
C65 C66 H66 120.2 ?
C81 P4 C91 109.70(16) ?
C81 P4 C71 108.45(16) ?
C91 P4 C71 103.55(15) ?
C81 P4 P5 113.65(11) ?
C91 P4 P5 117.50(12) ?
C71 P4 P5 102.89(12) ?
P6 P5 P4 102.25(5) y
C121 P6 C101 107.01(17) ?
C121 P6 C111 109.04(16) ?
C101 P6 C111 105.37(15) ?
C121 P6 P5 114.13(12) ?
C101 P6 P5 102.47(12) ?
C111 P6 P5 117.68(12) ?
C72 C71 C76 119.8(3) ?
C72 C71 P4 117.7(3) ?
C76 C71 P4 122.3(3) ?
C73 C72 C71 119.6(4) ?
C73 C72 H72 120.2 ?
C71 C72 H72 120.2 ?
C72 C73 C74 120.7(4) ?
C72 C73 H73 119.6 ?
C74 C73 H73 119.6 ?
C73 C74 C75 120.2(4) ?
C73 C74 H74 119.9 ?
C75 C74 H74 119.9 ?
C74 C75 C76 119.8(4) ?
C74 C75 H75 120.1 ?
C76 C75 H75 120.1 ?
C75 C76 C71 119.9(4) ?
C75 C76 H76 120.1 ?
C71 C76 H76 120.1 ?
C82 C81 C86 119.4(3) ?
C82 C81 P4 122.1(3) ?
C86 C81 P4 117.9(3) ?
C83 C82 C81 119.6(3) ?
C83 C82 H82 120.2 ?
C81 C82 H82 120.2 ?
C84 C83 C82 120.0(4) ?
C84 C83 H83 120.0 ?
C82 C83 H83 120.0 ?
C83 C84 C85 120.7(3) ?
C83 C84 H84 119.6 ?
C85 C84 H84 119.6 ?
C86 C85 C84 119.6(4) ?
C86 C85 H85 120.2 ?
C84 C85 H85 120.2 ?
C85 C86 C81 120.6(3) ?
C85 C86 H86 119.7 ?
C81 C86 H86 119.7 ?
C92 C91 C96 119.9(3) ?
C92 C91 P4 116.9(3) ?
C96 C91 P4 122.9(3) ?
C93 C92 C91 120.5(4) ?
C93 C92 H92 119.7 ?
C91 C92 H92 119.7 ?
C92 C93 C94 119.7(4) ?
C92 C93 H93 120.2 ?
C94 C93 H93 120.2 ?
C95 C94 C93 120.6(4) ?
C95 C94 H94 119.7 ?
C93 C94 H94 119.7 ?
C94 C95 C96 119.9(4) ?
C94 C95 H95 120.0 ?
C96 C95 H95 120.0 ?
C95 C96 C91 119.4(3) ?
C95 C96 H96 120.3 ?
C91 C96 H96 120.3 ?
C102 C101 C106 118.8(3) ?
C102 C101 P6 121.4(3) ?
C106 C101 P6 119.9(3) ?
C101 C102 C103 120.0(4) ?
C101 C102 H102 120.0 ?
C103 C102 H102 120.0 ?
C104 C103 C102 119.9(4) ?
C104 C103 H103 120.1 ?
C102 C103 H103 120.1 ?
C103 C104 C105 120.1(4) ?
C103 C104 H104 119.9 ?
C105 C104 H104 119.9 ?
C106 C105 C104 120.3(4) ?
C106 C105 H105 119.8 ?
C104 C105 H105 119.8 ?
C105 C106 C101 120.9(4) ?
C105 C106 H106 119.6 ?
C101 C106 H106 119.6 ?
C116 C111 C112 120.0(3) ?
C116 C111 P6 118.2(3) ?
C112 C111 P6 121.6(3) ?
C113 C112 C111 119.6(4) ?
C113 C112 H112 120.2 ?
C111 C112 H112 120.2 ?
C114 C113 C112 120.3(4) ?
C114 C113 H113 119.8 ?
C112 C113 H113 119.8 ?
C113 C114 C115 120.7(4) ?
C113 C114 H114 119.7 ?
C115 C114 H114 119.7 ?
C114 C115 C116 119.9(4) ?
C114 C115 H115 120.1 ?
C116 C115 H115 120.1 ?
C111 C116 C115 119.5(3) ?
C111 C116 H116 120.3 ?
C115 C116 H116 120.3 ?
C126 C121 C122 119.8(4) ?
C126 C121 P6 121.2(3) ?
C122 C121 P6 118.4(3) ?
C123 C122 C121 120.1(4) ?
C123 C122 H122 119.9 ?
C121 C122 H122 119.9 ?
C124 C123 C122 119.9(5) ?
C124 C123 H123 120.0 ?
C122 C123 H123 120.0 ?
C123 C124 C125 121.3(4) ?
C123 C124 H124 119.3 ?
C125 C124 H124 119.3 ?
C126 C125 C124 118.8(5) ?
C126 C125 H125 120.6 ?
C124 C125 H125 120.6 ?
C121 C126 C125 120.1(4) ?
C121 C126 H126 120.0 ?
C125 C126 H126 120.0 ?
Cl1 Al1 Cl2 110.93(7) ?
Cl1 Al1 Cl3 107.87(8) ?
Cl2 Al1 Cl3 110.70(7) ?
Cl1 Al1 Cl4 109.32(7) ?
Cl2 Al1 Cl4 108.80(7) ?
Cl3 Al1 Cl4 109.19(7) ?
Cl8 Al2 Cl6 110.38(7) ?
Cl8 Al2 Cl5 109.45(7) ?
Cl6 Al2 Cl5 108.51(7) ?
Cl8 Al2 Cl7 109.32(8) ?
Cl6 Al2 Cl7 109.31(7) ?
Cl5 Al2 Cl7 109.86(7) ?
Cl9 C1 Cl10 123.2(6) ?
Cl9 C1 H1A 106.5 ?
Cl10 C1 H1A 106.5 ?
Cl9 C1 H1B 106.5 ?
Cl10 C1 H1B 106.5 ?
H1A C1 H1B 106.5 ?

loop_
_geom_bond_atom_site_label_1
_geom_bond_atom_site_label_2
_geom_bond_distance
_geom_bond_publ_flag
P1 C31 1.808(3) ?
P1 C21 1.809(3) ?
P1 C11 1.816(3) ?
P1 P2 2.1301(12) y
P2 P3 2.1249(12) y
P3 C51 1.802(3) ?
P3 C61 1.809(3) ?
P3 C41 1.816(3) ?
C11 C16 1.355(6) ?
C11 C12 1.371(5) ?
C12 C13 1.386(7) ?
C12 H12 0.9500 ?
C13 C14 1.339(8) ?
C13 H13 0.9500 ?
C14 C15 1.352(7) ?
C14 H14 0.9500 ?
C15 C16 1.391(6) ?
C15 H15 0.9500 ?
C16 H16 0.9500 ?
C21 C22 1.378(5) ?
C21 C26 1.401(5) ?
C22 C23 1.383(5) ?
C22 H22 0.9500 ?
C23 C24 1.377(6) ?
C23 H23 0.9500 ?
C24 C25 1.387(6) ?
C24 H24 0.9500 ?
C25 C26 1.373(5) ?
C25 H25 0.9500 ?
C26 H26 0.9500 ?
C31 C36 1.376(5) ?
C31 C32 1.395(5) ?
C32 C33 1.385(6) ?
C32 H32 0.9500 ?
C33 C34 1.369(7) ?
C33 H33 0.9500 ?
C34 C35 1.372(7) ?
C34 H34 0.9500 ?
C35 C36 1.412(5) ?
C35 H35 0.9500 ?
C36 H36 0.9500 ?
C41 C46 1.379(5) ?
C41 C42 1.389(5) ?
C42 C43 1.389(5) ?
C42 H42 0.9500 ?
C43 C44 1.370(6) ?
C43 H43 0.9500 ?
C44 C45 1.379(6) ?
C44 H44 0.9500 ?
C45 C46 1.397(6) ?
C45 H45 0.9500 ?
C46 H46 0.9500 ?
C51 C52 1.389(5) ?
C51 C56 1.390(5) ?
C52 C53 1.396(5) ?
C52 H52 0.9500 ?
C53 C54 1.349(7) ?
C53 H53 0.9500 ?
C54 C55 1.383(7) ?
C54 H54 0.9500 ?
C55 C56 1.387(6) ?
C55 H55 0.9500 ?
C56 H56 0.9500 ?
C61 C66 1.385(5) ?
C61 C62 1.391(5) ?
C62 C63 1.386(5) ?
C62 H62 0.9500 ?
C63 C64 1.361(6) ?
C63 H63 0.9500 ?
C64 C65 1.379(6) ?
C64 H64 0.9500 ?
C65 C66 1.394(5) ?
C65 H65 0.9500 ?
C66 H66 0.9500 ?
P4 C81 1.804(3) ?
P4 C91 1.812(3) ?
P4 C71 1.814(3) ?
P4 P5 2.1337(12) y
P5 P6 2.1312(12) y
P6 C121 1.801(4) ?
P6 C101 1.813(3) ?
P6 C111 1.817(3) ?
C71 C72 1.390(5) ?
C71 C76 1.392(5) ?
C72 C73 1.373(6) ?
C72 H72 0.9500 ?
C73 C74 1.378(6) ?
C73 H73 0.9500 ?
C74 C75 1.381(6) ?
C74 H74 0.9500 ?
C75 C76 1.383(6) ?
C75 H75 0.9500 ?
C76 H76 0.9500 ?
C81 C82 1.390(5) ?
C81 C86 1.400(5) ?
C82 C83 1.383(5) ?
C82 H82 0.9500 ?
C83 C84 1.372(6) ?
C83 H83 0.9500 ?
C84 C85 1.391(6) ?
C84 H84 0.9500 ?
C85 C86 1.358(5) ?
C85 H85 0.9500 ?
C86 H86 0.9500 ?
C91 C92 1.385(5) ?
C91 C96 1.393(5) ?
C92 C93 1.375(5) ?
C92 H92 0.9500 ?
C93 C94 1.382(6) ?
C93 H93 0.9500 ?
C94 C95 1.381(6) ?
C94 H94 0.9500 ?
C95 C96 1.390(5) ?
C95 H95 0.9500 ?
C96 H96 0.9500 ?
C101 C102 1.378(5) ?
C101 C106 1.385(5) ?
C102 C103 1.387(6) ?
C102 H102 0.9500 ?
C103 C104 1.363(7) ?
C103 H103 0.9500 ?
C104 C105 1.373(7) ?
C104 H104 0.9500 ?
C105 C106 1.351(6) ?
C105 H105 0.9500 ?
C106 H106 0.9500 ?
C111 C116 1.374(5) ?
C111 C112 1.398(5) ?
C112 C113 1.373(5) ?
C112 H112 0.9500 ?
C113 C114 1.358(7) ?
C113 H113 0.9500 ?
C114 C115 1.379(6) ?
C114 H114 0.9500 ?
C115 C116 1.387(5) ?
C115 H115 0.9500 ?
C116 H116 0.9500 ?
C121 C126 1.384(5) ?
C121 C122 1.391(5) ?
C122 C123 1.370(6) ?
C122 H122 0.9500 ?
C123 C124 1.361(8) ?
C123 H123 0.9500 ?
C124 C125 1.392(8) ?
C124 H124 0.9500 ?
C125 C126 1.385(6) ?
C125 H125 0.9500 ?
C126 H126 0.9500 ?
Cl1 Al1 2.1228(16) y
Cl2 Al1 2.1250(16) y
Cl3 Al1 2.1294(17) y
Cl4 Al1 2.1367(16) y
Cl5 Al2 2.1322(15) y
Cl6 Al2 2.1304(16) y
Cl7 Al2 2.1344(17) y
Cl8 Al2 2.1181(16) y
Cl9 C1 1.466(8) ?
Cl10 C1 1.841(7) ?
C1 H1A 0.9900 ?
C1 H1B 0.9900 ?

loop_
_geom_hbond_atom_site_label_D
_geom_hbond_atom_site_label_H
_geom_hbond_atom_site_label_A
_geom_hbond_site_symmetry_A
_geom_hbond_distance_DH
_geom_hbond_distance_HA
_geom_hbond_distance_DA
_geom_hbond_angle_DHA
_geom_hbond_publ_flag
C16 H16 P2 . 0.95 2.58 3.152(4) 119 yes
C42 H42 Cl3 4_545 0.95 2.82 3.716(4) 157 yes
C42 H42 P2 . 0.95 2.61 3.165(4) 118 yes
C76 H76 P5 . 0.95 2.60 3.166(4) 118 yes
C102 H102 P5 . 0.95 2.60 3.157(4) 118 yes
C105 H105 Cl9 2_655 0.95 2.82 3.623(6) 143 yes
C123 H123 Cl4 4_535 0.95 2.79 3.589(6) 143 yes

loop_
_geom_torsion_atom_site_label_1
_geom_torsion_atom_site_label_2
_geom_torsion_atom_site_label_3
_geom_torsion_atom_site_label_4
_geom_torsion
C31 P1 P2 P3 67.57(14)
C21 P1 P2 P3 -62.35(13)
C11 P1 P2 P3 -176.77(12)
P1 P2 P3 C51 61.92(14)
P1 P2 P3 C61 -68.17(13)
P1 P2 P3 C41 177.13(11)
C31 P1 C11 C16 113.3(4)
C21 P1 C11 C16 -129.0(4)
P2 P1 C11 C16 -6.3(4)
C31 P1 C11 C12 -69.2(4)
C21 P1 C11 C12 48.5(4)
P2 P1 C11 C12 171.2(4)
C16 C11 C12 C13 0.5(9)
P1 C11 C12 C13 -177.1(5)
C11 C12 C13 C14 0.5(10)
C12 C13 C14 C15 -2.0(11)
C13 C14 C15 C16 2.5(10)
C12 C11 C16 C15 -0.1(8)
P1 C11 C16 C15 177.4(4)
C14 C15 C16 C11 -1.4(9)
C31 P1 C21 C22 17.7(3)
C11 P1 C21 C22 -98.2(3)
P2 P1 C21 C22 149.0(3)
C31 P1 C21 C26 -166.1(3)
C11 P1 C21 C26 78.0(3)
P2 P1 C21 C26 -34.8(3)
C26 C21 C22 C23 0.5(5)
P1 C21 C22 C23 176.5(3)
C21 C22 C23 C24 0.0(6)
C22 C23 C24 C25 -1.0(6)
C23 C24 C25 C26 1.5(6)
C24 C25 C26 C21 -0.9(6)
C22 C21 C26 C25 -0.1(5)
P1 C21 C26 C25 -176.4(3)
C21 P1 C31 C36 38.7(3)
C11 P1 C31 C36 153.1(3)
P2 P1 C31 C36 -94.5(3)
C21 P1 C31 C32 -150.7(3)
C11 P1 C31 C32 -36.3(3)
P2 P1 C31 C32 76.2(3)
C36 C31 C32 C33 -0.2(6)
P1 C31 C32 C33 -171.0(3)
C31 C32 C33 C34 0.0(6)
C32 C33 C34 C35 -0.4(7)
C33 C34 C35 C36 0.9(6)
C32 C31 C36 C35 0.7(5)
P1 C31 C36 C35 171.1(3)
C34 C35 C36 C31 -1.0(5)
C51 P3 C41 C46 -49.4(3)
C61 P3 C41 C46 67.4(3)
P2 P3 C41 C46 -169.9(3)
C51 P3 C41 C42 131.7(3)
C61 P3 C41 C42 -111.5(3)
P2 P3 C41 C42 11.2(3)
C46 C41 C42 C43 -0.5(5)
P3 C41 C42 C43 178.3(3)
C41 C42 C43 C44 1.2(6)
C42 C43 C44 C45 -1.1(7)
C43 C44 C45 C46 0.4(7)
C42 C41 C46 C45 -0.2(6)
P3 C41 C46 C45 -179.1(3)
C44 C45 C46 C41 0.2(7)
C61 P3 C51 C52 35.0(3)
C41 P3 C51 C52 148.9(3)
P2 P3 C51 C52 -98.4(3)
C61 P3 C51 C56 -152.4(3)
C41 P3 C51 C56 -38.5(3)
P2 P3 C51 C56 74.2(3)
C56 C51 C52 C53 -0.8(5)
P3 C51 C52 C53 171.7(3)
C51 C52 C53 C54 1.2(6)
C52 C53 C54 C55 -0.7(6)
C53 C54 C55 C56 -0.2(6)
C54 C55 C56 C51 0.6(6)
C52 C51 C56 C55 -0.1(5)
P3 C51 C56 C55 -172.8(3)
C51 P3 C61 C66 27.8(3)
C41 P3 C61 C66 -87.0(3)
P2 P3 C61 C66 160.0(3)
C51 P3 C61 C62 -158.0(3)
C41 P3 C61 C62 87.3(3)
P2 P3 C61 C62 -25.8(3)
C66 C61 C62 C63 -0.4(5)
P3 C61 C62 C63 -174.8(3)
C61 C62 C63 C64 -0.6(6)
C62 C63 C64 C65 0.8(6)
C63 C64 C65 C66 0.1(6)
C62 C61 C66 C65 1.2(5)
P3 C61 C66 C65 175.4(3)
C64 C65 C66 C61 -1.0(6)
C81 P4 P5 P6 68.14(14)
C91 P4 P5 P6 -61.86(13)
C71 P4 P5 P6 -174.82(11)
P4 P5 P6 C121 61.15(14)
P4 P5 P6 C101 176.46(12)
P4 P5 P6 C111 -68.54(13)
C81 P4 C71 C72 -62.6(3)
C91 P4 C71 C72 53.9(3)
P5 P4 C71 C72 176.7(3)
C81 P4 C71 C76 122.1(3)
C91 P4 C71 C76 -121.4(3)
P5 P4 C71 C76 1.4(3)
C76 C71 C72 C73 1.5(6)
P4 C71 C72 C73 -173.9(3)
C71 C72 C73 C74 0.6(6)
C72 C73 C74 C75 -2.2(7)
C73 C74 C75 C76 1.7(7)
C74 C75 C76 C71 0.4(7)
C72 C71 C76 C75 -2.0(6)
P4 C71 C76 C75 173.2(3)
C91 P4 C81 C82 38.9(3)
C71 P4 C81 C82 151.3(3)
P5 P4 C81 C82 -95.0(3)
C91 P4 C81 C86 -150.4(3)
C71 P4 C81 C86 -37.9(3)
P5 P4 C81 C86 75.8(3)
C86 C81 C82 C83 0.5(5)
P4 C81 C82 C83 171.1(3)
C81 C82 C83 C84 -1.2(6)
C82 C83 C84 C85 1.5(6)
C83 C84 C85 C86 -1.1(6)
C84 C85 C86 C81 0.3(6)
C82 C81 C86 C85 0.0(5)
P4 C81 C86 C85 -171.1(3)
C81 P4 C91 C92 -165.1(3)
C71 P4 C91 C92 79.3(3)
P5 P4 C91 C92 -33.3(3)
C81 P4 C91 C96 20.7(3)
C71 P4 C91 C96 -94.9(3)
P5 P4 C91 C96 152.5(3)
C96 C91 C92 C93 -0.1(5)
P4 C91 C92 C93 -174.5(3)
C91 C92 C93 C94 -1.3(6)
C92 C93 C94 C95 0.7(6)
C93 C94 C95 C96 1.3(6)
C94 C95 C96 C91 -2.6(6)
C92 C91 C96 C95 2.1(5)
P4 C91 C96 C95 176.1(3)
C121 P6 C101 C102 136.9(3)
C111 P6 C101 C102 -107.1(3)
P5 P6 C101 C102 16.5(3)
C121 P6 C101 C106 -43.1(4)
C111 P6 C101 C106 72.9(4)
P5 P6 C101 C106 -163.5(3)
C106 C101 C102 C103 -0.8(7)
P6 C101 C102 C103 179.2(4)
C101 C102 C103 C104 0.6(8)
C102 C103 C104 C105 -0.2(9)
C103 C104 C105 C106 0.0(9)
C104 C105 C106 C101 -0.2(9)
C102 C101 C106 C105 0.6(7)
P6 C101 C106 C105 -179.4(4)
C121 P6 C111 C116 -152.4(3)
C101 P6 C111 C116 93.1(3)
P5 P6 C111 C116 -20.3(3)
C121 P6 C111 C112 33.3(3)
C101 P6 C111 C112 -81.3(3)
P5 P6 C111 C112 165.3(3)
C116 C111 C112 C113 -0.5(6)
P6 C111 C112 C113 173.7(3)
C111 C112 C113 C114 1.6(6)
C112 C113 C114 C115 -1.8(7)
C113 C114 C115 C116 0.9(6)
C112 C111 C116 C115 -0.4(5)
P6 C111 C116 C115 -174.9(3)
C114 C115 C116 C111 0.3(5)
C101 P6 C121 C126 147.8(3)
C111 P6 C121 C126 34.3(3)
P5 P6 C121 C126 -99.6(3)
C101 P6 C121 C122 -41.0(3)
C111 P6 C121 C122 -154.5(3)
P5 P6 C121 C122 71.6(3)
C126 C121 C122 C123 -1.4(6)
P6 C121 C122 C123 -172.7(3)
C121 C122 C123 C124 1.9(6)
C122 C123 C124 C125 -2.0(7)
C123 C124 C125 C126 1.4(7)
C122 C121 C126 C125 0.9(6)
P6 C121 C126 C125 172.0(3)
C124 C125 C126 C121 -0.9(6)
